data_4103698
loop_
_publ_author_name
'Susan K. Hanson'
'R. Tom Baker'
'John C. Gordon'
'Brian L. Scott'
'L. A. "Pete" Silks'
'David L. Thorn'

_publ_section_title
;
 Mechanism of Alcohol Oxidation by Dipicolinate Vanadium(V): Unexpected
 Role of Pyridine
;
_journal_name_full 'Journal of the American Chemical Society'
_journal_page_first 17804
_journal_page_last 17816
_journal_paper_doi 10.1021/ja105739k
_journal_volume 132
_journal_year 2010
_chemical_formula_sum 'C16 H15 N2 O3 V'
_chemical_formula_weight 334.24
_chemical_name_systematic
; 
 ? 
;
_space_group_IT_number 14
_symmetry_cell_setting monoclinic
_symmetry_space_group_name_Hall '-P 2ybc'
_symmetry_space_group_name_H-M 'P 1 21/c 1'
_atom_sites_solution_hydrogens geom
_atom_sites_solution_primary direct
_atom_sites_solution_secondary difmap
_audit_creation_method SHELXL-97
_cell_angle_alpha 90.00
_cell_angle_beta 92.305(13)
_cell_angle_gamma 90.00
_cell_formula_units_Z 4
_cell_length_a 8.9203(10)
_cell_length_b 15.9259(19)
_cell_length_c 11.4477(13)
_cell_measurement_temperature 140(1)
_cell_volume 1625.0(3)
_computing_cell_refinement 'SAINT+, v. 7.06 (Bruker AXS, 2001)'
_computing_data_collection 'APEX II, v. 1.08 (Bruker AXS, 2003)'
_computing_data_reduction 'SAINT+, v. 7.06 (Bruker AXS, 2001)'
_computing_molecular_graphics 'SHELXTL, v. 6.10, (Bruker AXS, 2000)'
_computing_publication_material 'SHELXTL, v. 6.10, (Bruker AXS, 2000)'
_computing_structure_refinement 'SHELXL-97 (Sheldrick, 1997)'
_computing_structure_solution 'SHELXS-97 (Sheldrick, 1990)'
_diffrn_ambient_temperature 140(1)
_diffrn_measured_fraction_theta_full 1.000
_diffrn_measured_fraction_theta_max 0.998
_diffrn_measurement_device_type 'Bruker D8 with APEXII CCD'
_diffrn_measurement_method '\w scans'
_diffrn_radiation_monochromator graphite
_diffrn_radiation_source 'fine-focus sealed tube'
_diffrn_radiation_type MoK\a
_diffrn_radiation_wavelength 0.71073
_diffrn_reflns_av_R_equivalents 0.0000
_diffrn_reflns_av_sigmaI/netI 0.0739
_diffrn_reflns_limit_h_max 10
_diffrn_reflns_limit_h_min -10
_diffrn_reflns_limit_k_max 19
_diffrn_reflns_limit_k_min 0
_diffrn_reflns_limit_l_max 13
_diffrn_reflns_limit_l_min 0
_diffrn_reflns_number 6026
_diffrn_reflns_theta_full 25.00
_diffrn_reflns_theta_max 25.35
_diffrn_reflns_theta_min 2.19
_diffrn_standards_decay_% 0
_diffrn_standards_interval_count 0
_diffrn_standards_interval_time 0
_diffrn_standards_number 0
_exptl_absorpt_coefficient_mu 0.623
_exptl_absorpt_correction_T_max 0.9519
_exptl_absorpt_correction_T_min 0.9179
_exptl_absorpt_correction_type multi-scan
_exptl_absorpt_process_details 'SADABS 2.03 (Sheldrick, 2001)'
_exptl_crystal_colour yellow
_exptl_crystal_density_diffrn 1.366
_exptl_crystal_density_method 'not measured'
_exptl_crystal_description block
_exptl_crystal_F_000 688
_exptl_crystal_size_max 0.14
_exptl_crystal_size_mid 0.10
_exptl_crystal_size_min 0.08
_refine_diff_density_max 0.300
_refine_diff_density_min -0.403
_refine_diff_density_rms 0.065
_refine_ls_extinction_method none
_refine_ls_goodness_of_fit_ref 0.793
_refine_ls_hydrogen_treatment constr
_refine_ls_matrix_type full
_refine_ls_number_parameters 220
_refine_ls_number_reflns 6026
_refine_ls_number_restraints 0
_refine_ls_restrained_S_all 0.793
_refine_ls_R_factor_all 0.0602
_refine_ls_R_factor_gt 0.0348
_refine_ls_shift/su_max 0.000
_refine_ls_shift/su_mean 0.000
_refine_ls_structure_factor_coef Fsqd
_refine_ls_weighting_details 'calc w=1/[\s^2^(Fo^2^)+(0.0332P)^2^+0.0000P] where P=(Fo^2^+2Fc^2^)/3'
_refine_ls_weighting_scheme calc
_refine_ls_wR_factor_gt 0.0693
_refine_ls_wR_factor_ref 0.0761
_reflns_number_gt 4062
_reflns_number_total 6026
_reflns_threshold_expression >2sigma(I)
_cod_data_source_file ja105739k_si_003.cif
_cod_data_source_block apx946_hklf5
_cod_original_sg_symbol_H-M 'P 21/c'
_cod_database_code 4103698

loop_
_symmetry_equiv_pos_as_xyz
'x, y, z'
'-x, y+1/2, -z+1/2'
'-x, -y, -z'
'x, -y-1/2, z-1/2'

loop_
_atom_site_label
_atom_site_type_symbol
_atom_site_fract_x
_atom_site_fract_y
_atom_site_fract_z
_atom_site_U_iso_or_equiv
_atom_site_adp_type
_atom_site_occupancy
_atom_site_symmetry_multiplicity
_atom_site_calc_flag
_atom_site_refinement_flags
V1 V 0.32588(3) 0.033817(18) 0.20094(2) 0.01475(9) Uani 1 1 d .
N1 N 0.38131(15) 0.07702(8) 0.36940(11) 0.0132(3) Uani 1 1 d .
N2 N 0.15023(15) 0.14382(8) 0.22174(12) 0.0146(3) Uani 1 1 d .
O1 O 0.14366(13) -0.07115(7) 0.48473(10) 0.0223(3) Uani 1 1 d .
O2 O 0.19892(12) -0.03048(7) 0.30314(9) 0.0157(3) Uani 1 1 d .
O3 O 0.45907(12) 0.12960(7) 0.17793(10) 0.0169(3) Uani 1 1 d .
O4 O 0.60515(13) 0.23202(7) 0.25439(10) 0.0237(3) Uani 1 1 d .
O5 O 0.22817(12) 0.02513(7) 0.06534(9) 0.0159(3) Uani 1 1 d .
O6 O 0.45235(12) -0.03526(7) 0.18904(9) 0.0182(3) Uani 1 1 d .
C1 C 0.21123(19) -0.02737(11) 0.41812(15) 0.0163(4) Uani 1 1 d .
C2 C 0.31802(18) 0.04050(10) 0.45919(14) 0.0143(4) Uani 1 1 d .
C3 C 0.35065(19) 0.06772(11) 0.57171(15) 0.0189(4) Uani 1 1 d .
H3 H 0.3076 0.0422 0.6353 0.023 Uiso 1 1 calc R
C4 C 0.4502(2) 0.13470(11) 0.58739(15) 0.0212(4) Uani 1 1 d .
H4 H 0.4749 0.1540 0.6624 0.025 Uiso 1 1 calc R
C5 C 0.51217(19) 0.17255(11) 0.49217(15) 0.0203(4) Uani 1 1 d .
H5 H 0.5775 0.2177 0.5020 0.024 Uiso 1 1 calc R
C6 C 0.47493(18) 0.14176(10) 0.38203(15) 0.0155(4) Uani 1 1 d .
C7 C 0.52145(19) 0.17285(11) 0.26501(16) 0.0175(4) Uani 1 1 d .
C8 C 0.15295(19) 0.20727(11) 0.14524(15) 0.0188(4) Uani 1 1 d .
H8 H 0.2222 0.2051 0.0867 0.023 Uiso 1 1 calc R
C9 C 0.0586(2) 0.27563(11) 0.14863(15) 0.0207(4) Uani 1 1 d .
H9 H 0.0640 0.3182 0.0933 0.025 Uiso 1 1 calc R
C10 C -0.04369(19) 0.27995(11) 0.23497(15) 0.0209(4) Uani 1 1 d .
H10 H -0.1080 0.3257 0.2397 0.025 Uiso 1 1 calc R
C11 C -0.04906(19) 0.21502(11) 0.31448(15) 0.0192(4) Uani 1 1 d .
H11 H -0.1176 0.2159 0.3736 0.023 Uiso 1 1 calc R
C12 C 0.04894(18) 0.14892(10) 0.30460(14) 0.0160(4) Uani 1 1 d .
H12 H 0.0446 0.1054 0.3585 0.019 Uiso 1 1 calc R
C13 C 0.25509(19) -0.03129(11) -0.03125(14) 0.0176(4) Uani 1 1 d .
H13 H 0.3633 -0.0344 -0.0424 0.021 Uiso 1 1 calc R
C14 C 0.1983(2) -0.11755(11) -0.00232(15) 0.0259(5) Uani 1 1 d .
H14A H 0.2513 -0.1382 0.0665 0.039 Uiso 1 1 calc R
H14B H 0.2144 -0.1548 -0.0666 0.039 Uiso 1 1 calc R
H14C H 0.0930 -0.1147 0.0116 0.039 Uiso 1 1 calc R
C15 C 0.1793(2) 0.00556(11) -0.13946(15) 0.0255(5) Uani 1 1 d .
H15A H 0.0730 0.0084 -0.1295 0.038 Uiso 1 1 calc R
H15B H 0.1990 -0.0292 -0.2056 0.038 Uiso 1 1 calc R
H15C H 0.2175 0.0610 -0.1522 0.038 Uiso 1 1 calc R

loop_
_atom_site_aniso_label
_atom_site_aniso_U_11
_atom_site_aniso_U_22
_atom_site_aniso_U_33
_atom_site_aniso_U_23
_atom_site_aniso_U_13
_atom_site_aniso_U_12
V1 0.01611(17) 0.01625(17) 0.01193(16) 0.00001(14) 0.00121(12) -0.00025(14)
N1 0.0142(8) 0.0133(8) 0.0122(8) 0.0008(6) 0.0003(6) 0.0022(6)
N2 0.0141(8) 0.0170(8) 0.0127(8) 0.0000(6) 0.0003(6) -0.0022(6)
O1 0.0261(7) 0.0201(7) 0.0213(7) 0.0050(6) 0.0073(6) -0.0035(6)
O2 0.0196(7) 0.0145(6) 0.0131(6) -0.0007(5) 0.0016(5) -0.0028(5)
O3 0.0161(7) 0.0199(7) 0.0147(7) 0.0024(5) 0.0016(5) -0.0005(5)
O4 0.0199(7) 0.0212(7) 0.0297(8) 0.0075(6) -0.0028(6) -0.0050(6)
O5 0.0166(7) 0.0188(7) 0.0123(6) -0.0017(5) 0.0017(5) -0.0002(5)
O6 0.0176(7) 0.0212(7) 0.0159(7) 0.0003(6) 0.0015(5) 0.0035(6)
C1 0.0172(10) 0.0139(10) 0.0180(10) -0.0002(8) 0.0025(8) 0.0035(8)
C2 0.0159(9) 0.0124(9) 0.0145(10) 0.0010(8) 0.0009(7) 0.0044(8)
C3 0.0250(11) 0.0178(10) 0.0141(10) 0.0016(8) 0.0021(8) 0.0047(8)
C4 0.0278(11) 0.0201(11) 0.0151(10) -0.0036(8) -0.0054(8) 0.0056(9)
C5 0.0207(10) 0.0152(10) 0.0244(11) -0.0009(8) -0.0067(9) 0.0006(8)
C6 0.0140(10) 0.0132(10) 0.0190(10) 0.0013(8) -0.0024(8) 0.0031(8)
C7 0.0115(10) 0.0176(10) 0.0234(11) 0.0042(8) -0.0008(8) 0.0043(8)
C8 0.0179(10) 0.0219(11) 0.0166(10) 0.0009(8) 0.0009(8) -0.0010(8)
C9 0.0231(11) 0.0183(10) 0.0207(11) 0.0055(8) -0.0008(8) 0.0006(8)
C10 0.0215(11) 0.0166(10) 0.0246(11) -0.0028(8) -0.0013(9) 0.0037(8)
C11 0.0187(10) 0.0223(11) 0.0168(10) -0.0024(8) 0.0029(8) 0.0025(8)
C12 0.0173(10) 0.0159(10) 0.0148(10) 0.0011(8) -0.0006(8) -0.0009(8)
C13 0.0188(10) 0.0221(10) 0.0121(9) -0.0043(8) 0.0039(8) -0.0017(8)
C14 0.0338(12) 0.0241(11) 0.0199(11) -0.0047(9) 0.0032(9) -0.0041(9)
C15 0.0306(12) 0.0309(12) 0.0151(10) -0.0024(9) 0.0007(9) -0.0023(9)

loop_
_atom_type_symbol
_atom_type_description
_atom_type_scat_dispersion_real
_atom_type_scat_dispersion_imag
_atom_type_scat_source
C C 0.0033 0.0016 'International Tables Vol C Tables 4.2.6.8 and 6.1.1.4'
H H 0.0000 0.0000 'International Tables Vol C Tables 4.2.6.8 and 6.1.1.4'
N N 0.0061 0.0033 'International Tables Vol C Tables 4.2.6.8 and 6.1.1.4'
O O 0.0106 0.0060 'International Tables Vol C Tables 4.2.6.8 and 6.1.1.4'
V V 0.3005 0.5294 'International Tables Vol C Tables 4.2.6.8 and 6.1.1.4'

loop_
_geom_angle_atom_site_label_1
_geom_angle_atom_site_label_2
_geom_angle_atom_site_label_3
_geom_angle
O6 V1 O5 101.48(6)
O6 V1 O2 96.87(5)
O5 V1 O2 102.09(5)
O6 V1 O3 95.24(5)
O5 V1 O3 103.00(5)
O2 V1 O3 149.28(5)
O6 V1 N1 99.50(6)
O5 V1 N1 159.01(5)
O2 V1 N1 74.98(5)
O3 V1 N1 75.23(5)
O6 V1 N2 176.05(6)
O5 V1 N2 80.80(5)
O2 V1 N2 85.74(5)
O3 V1 N2 81.06(5)
N1 V1 N2 78.26(5)
C2 N1 C6 122.69(15)
C2 N1 V1 118.60(11)
C6 N1 V1 118.67(11)
C8 N2 C12 116.65(15)
C8 N2 V1 117.60(11)
C12 N2 V1 125.75(11)
C1 O2 V1 123.52(10)
C7 O3 V1 123.09(11)
C13 O5 V1 129.11(10)
O1 C1 O2 125.70(16)
O1 C1 C2 122.81(16)
O2 C1 C2 111.46(14)
N1 C2 C3 120.36(16)
N1 C2 C1 110.91(14)
C3 C2 C1 128.71(15)
C2 C3 C4 118.03(16)
C5 C4 C3 120.37(17)
C4 C5 C6 118.45(17)
N1 C6 C5 120.08(16)
N1 C6 C7 110.68(15)
C5 C6 C7 129.21(16)
O4 C7 O3 125.06(17)
O4 C7 C6 122.65(17)
O3 C7 C6 112.29(15)
N2 C8 C9 123.45(17)
C10 C9 C8 118.95(17)
C9 C10 C11 118.62(17)
C12 C11 C10 118.70(17)
N2 C12 C11 123.63(16)
O5 C13 C14 109.25(13)
O5 C13 C15 107.61(14)
C14 C13 C15 113.11(15)

loop_
_geom_bond_atom_site_label_1
_geom_bond_atom_site_label_2
_geom_bond_distance
V1 O6 1.5854(11)
V1 O5 1.7549(11)
V1 O2 1.9510(11)
V1 O3 1.9579(11)
V1 N1 2.0881(14)
V1 N2 2.3687(14)
N1 C2 1.327(2)
N1 C6 1.331(2)
N2 C8 1.338(2)
N2 C12 1.339(2)
O1 C1 1.2116(19)
O2 C1 1.3173(19)
O3 C7 1.317(2)
O4 C7 1.2115(19)
O5 C13 1.4523(18)
C1 C2 1.504(2)
C2 C3 1.379(2)
C3 C4 1.395(2)
C4 C5 1.381(2)
C5 C6 1.381(2)
C6 C7 1.502(2)
C8 C9 1.378(2)
C9 C10 1.373(2)
C10 C11 1.380(2)
C11 C12 1.376(2)
C13 C14 1.506(2)
C13 C15 1.506(2)
